data_1575766
loop_
_publ_author_name
'Glok, Eduard'
'Werner, Luis'
'Radius, Udo'

_publ_section_title
;
 N-Heterocyclic silylene complexes of nickel(0).
;
_journal_issue 39
_journal_name_full 'Dalton transactions (Cambridge, England : 2003)'
_journal_page_first 14846
_journal_page_last 14861
_journal_paper_doi 10.1039/d5dt01887k
_journal_volume 54
_journal_year 2025
_chemical_formula_moiety 'C44 H48 N4 Ni2 O4 Si2'
_chemical_formula_sum 'C44 H48 N4 Ni2 O4 Si2'
_chemical_formula_weight 870.46
_space_group_crystal_system triclinic
_space_group_IT_number 2
_space_group_name_Hall '-P 1'
_space_group_name_H-M_alt 'P -1'
_atom_sites_solution_hydrogens geom
_atom_sites_solution_primary dual
_atom_sites_solution_secondary difmap
_audit_creation_method SHELXL-2018/3
_audit_update_record
;
2025-08-07 deposited with the CCDC.	2025-09-12 downloaded from the CCDC.
;
_cell_angle_alpha 92.7190(10)
_cell_angle_beta 109.7840(10)
_cell_angle_gamma 108.3000(10)
_cell_formula_units_Z 2
_cell_length_a 11.4810(2)
_cell_length_b 13.2530(2)
_cell_length_c 15.9130(3)
_cell_measurement_reflns_used 20771
_cell_measurement_temperature 100(2)
_cell_measurement_theta_max 76.8350
_cell_measurement_theta_min 3.0220
_cell_volume 2130.88(7)
_computing_cell_refinement 'CrysAlisPro 1.171.40.53 (Rigaku OD, 2019)'
_computing_data_collection 'CrysAlisPro 1.171.40.53 (Rigaku OD, 2019)'
_computing_data_reduction 'CrysAlisPro 1.171.40.53 (Rigaku OD, 2019)'
_computing_molecular_graphics 'ShelXLe (Huebschle et all, 2011)'
_computing_publication_material 'SHELXL-2014/6 (Sheldrick, 2014)'
_computing_structure_refinement 'SHELXL-2018/3 (Sheldrick, 2018)'
_computing_structure_solution 'SHELXT 2014/5 (Sheldrick, 2014)'
_diffrn_ambient_temperature 100(2)
_diffrn_detector_area_resol_mean 10.0000
_diffrn_measured_fraction_theta_full 0.998
_diffrn_measured_fraction_theta_max 0.983
_diffrn_measurement_device_type 'XtaLAB Synergy, Dualflex, HyPix'
_diffrn_measurement_method '\w scans'
_diffrn_radiation_type CuK\a
_diffrn_radiation_wavelength 1.54184
_diffrn_reflns_av_R_equivalents 0.0593
_diffrn_reflns_av_unetI/netI 0.0436
_diffrn_reflns_Laue_measured_fraction_full 0.998
_diffrn_reflns_Laue_measured_fraction_max 0.983
_diffrn_reflns_limit_h_max 11
_diffrn_reflns_limit_h_min -14
_diffrn_reflns_limit_k_max 16
_diffrn_reflns_limit_k_min -16
_diffrn_reflns_limit_l_max 20
_diffrn_reflns_limit_l_min -20
_diffrn_reflns_number 42501
_diffrn_reflns_point_group_measured_fraction_full 0.998
_diffrn_reflns_point_group_measured_fraction_max 0.983
_diffrn_reflns_theta_full 72.000
_diffrn_reflns_theta_max 77.607
_diffrn_reflns_theta_min 2.996
_diffrn_source 'micro-focus sealed X-ray tube'
_exptl_absorpt_coefficient_mu 2.004
_exptl_absorpt_correction_T_max 1.000
_exptl_absorpt_correction_T_min 0.668
_exptl_absorpt_correction_type gaussian
_exptl_absorpt_process_details
;
CrysAlisPro 1.171.41.73a (Rigaku Oxford Diffraction, 2020)
Numerical absorption correction based on gaussian integration over
a multifaceted crystal model
Empirical absorption correction using spherical harmonics,
implemented in SCALE3 ABSPACK scaling algorithm.
;
_exptl_crystal_colour red
_exptl_crystal_density_diffrn 1.357
_exptl_crystal_description block
_exptl_crystal_F_000 912
_exptl_crystal_size_max 0.170
_exptl_crystal_size_mid 0.100
_exptl_crystal_size_min 0.060
_refine_diff_density_max 2.836
_refine_diff_density_min -0.736
_refine_diff_density_rms 0.081
_refine_ls_extinction_method none
_refine_ls_goodness_of_fit_ref 1.035
_refine_ls_hydrogen_treatment constr
_refine_ls_matrix_type full
_refine_ls_number_parameters 517
_refine_ls_number_reflns 8935
_refine_ls_number_restraints 0
_refine_ls_restrained_S_all 1.035
_refine_ls_R_factor_all 0.0625
_refine_ls_R_factor_gt 0.0569
_refine_ls_shift/su_max 0.001
_refine_ls_shift/su_mean 0.000
_refine_ls_structure_factor_coef Fsqd
_refine_ls_weighting_details 'w=1/[\s^2^(Fo^2^)+(0.0742P)^2^+3.4325P] where P=(Fo^2^+2Fc^2^)/3'
_refine_ls_weighting_scheme calc
_refine_ls_wR_factor_gt 0.1492
_refine_ls_wR_factor_ref 0.1536
_reflns_Friedel_coverage 0.000
_reflns_number_gt 7938
_reflns_number_total 8935
_reflns_threshold_expression 'I > 2\s(I)'
_cod_data_source_file d5dt01887k2.cif
_cod_data_source_block compound_9
_cod_depositor_comments 'Adding full bibliography for 1575761--1575772.cif.'
_cod_database_code 1575766
_shelx_shelxl_version_number 2018/3
_shelx_space_group_comment
;
The symmetry employed for this shelxl refinement is uniquely defined
by the following loop, which should always be used as a source of
symmetry information in preference to the above space-group names.
They are only intended as comments.
;
_shelx_estimated_absorpt_t_min 0.727
_shelx_estimated_absorpt_t_max 0.889

loop_
_space_group_symop_operation_xyz
'x, y, z'
'-x, -y, -z'

loop_
_atom_site_label
_atom_site_type_symbol
_atom_site_fract_x
_atom_site_fract_y
_atom_site_fract_z
_atom_site_U_iso_or_equiv
_atom_site_adp_type
_atom_site_occupancy
_atom_site_site_symmetry_order
_atom_site_calc_flag
_atom_site_refinement_flags_posn
_atom_site_refinement_flags_adp
_atom_site_refinement_flags_occupancy
_atom_site_disorder_assembly
_atom_site_disorder_group
Ni01 Ni 0.51346(4) 0.71573(4) 0.32924(3) 0.02549(13) Uani 1 1 d . . . . .
Ni02 Ni 0.56165(4) 0.69616(4) 0.18993(3) 0.02796(14) Uani 1 1 d . . . . .
Si03 Si 0.36836(7) 0.71266(6) 0.19038(5) 0.02510(17) Uani 1 1 d . . . . .
Si04 Si 0.71927(7) 0.79112(6) 0.32437(5) 0.02486(16) Uani 1 1 d . . . . .
O005 O 0.4670(3) 0.49962(19) 0.37991(18) 0.0453(6) Uani 1 1 d . . . . .
N006 N 0.8477(2) 0.75678(18) 0.39698(16) 0.0252(4) Uani 1 1 d . . . . .
O007 O 0.6096(3) 0.8094(2) 0.04648(17) 0.0473(6) Uani 1 1 d . . . . .
O008 O 0.4968(3) 0.8640(2) 0.46269(16) 0.0457(6) Uani 1 1 d . . . . .
N009 N 0.8328(2) 0.92002(18) 0.33707(16) 0.0262(5) Uani 1 1 d . . . . .
N00A N 0.2265(2) 0.61071(19) 0.11613(16) 0.0277(5) Uani 1 1 d . . . . .
O00B O 0.5408(3) 0.46638(19) 0.17822(19) 0.0460(6) Uani 1 1 d . . . . .
N00C N 0.2871(2) 0.80474(19) 0.16073(16) 0.0281(5) Uani 1 1 d . . . . .
C00D C 0.2032(3) 0.4970(2) 0.10406(18) 0.0257(5) Uani 1 1 d . . . . .
C00E C 0.1509(3) 0.4355(2) 0.16047(19) 0.0279(5) Uani 1 1 d . . . . .
C00F C 0.8512(3) 0.5749(2) 0.3719(2) 0.0287(6) Uani 1 1 d . . . . .
C00G C 0.3265(3) 0.9158(2) 0.20015(19) 0.0277(5) Uani 1 1 d . . . . .
C00H C 0.8366(3) 0.6541(2) 0.42483(19) 0.0253(5) Uani 1 1 d . . . . .
C00I C 0.2298(3) 0.4483(2) 0.03630(19) 0.0290(6) Uani 1 1 d . . . . .
C00J C 0.7548(3) 1.0729(2) 0.3142(2) 0.0292(6) Uani 1 1 d . . . . .
C00K C 0.2897(3) 0.9398(2) 0.2721(2) 0.0302(6) Uani 1 1 d . . . . .
C00L C 0.1295(3) 0.3257(2) 0.1495(2) 0.0307(6) Uani 1 1 d . . . . .
H00L H 0.094905 0.283697 0.188046 0.037 Uiso 1 1 calc R U . . .
C00M C 0.8147(3) 1.0064(2) 0.2887(2) 0.0277(5) Uani 1 1 d . . . . .
C00N C 0.1572(3) 0.2756(2) 0.0839(2) 0.0301(6) Uani 1 1 d . . . . .
C00O C 0.3945(3) 0.9978(2) 0.1637(2) 0.0296(6) Uani 1 1 d . . . . .
C00P C 0.3254(3) 1.0481(3) 0.3078(2) 0.0328(6) Uani 1 1 d . . . . .
H00P H 0.302999 1.065411 0.357553 0.039 Uiso 1 1 calc R U . . .
C00Q C 0.9684(3) 0.8413(2) 0.4277(2) 0.0286(6) Uani 1 1 d . . . . .
H00Q H 1.048137 0.836131 0.468178 0.034 Uiso 1 1 calc R U . . .
C00R C 0.2064(3) 0.3377(2) 0.0279(2) 0.0309(6) Uani 1 1 d . . . . .
H00R H 0.224774 0.304114 -0.017756 0.037 Uiso 1 1 calc R U . . .
C00S C 0.9605(3) 0.9312(2) 0.3942(2) 0.0285(6) Uani 1 1 d . . . . .
H00S H 1.034514 0.995886 0.408036 0.034 Uiso 1 1 calc R U . . .
C00T C 0.4245(3) 1.1045(2) 0.2005(2) 0.0313(6) Uani 1 1 d . . . . .
H00T H 0.468150 1.160667 0.174934 0.038 Uiso 1 1 calc R U . . .
C00U C 0.8367(3) 0.4747(2) 0.3988(2) 0.0341(6) Uani 1 1 d . . . . .
H00U H 0.846967 0.420313 0.363807 0.041 Uiso 1 1 calc R U . . .
C00V C 0.8592(3) 1.0225(2) 0.2167(2) 0.0315(6) Uani 1 1 d . . . . .
C00W C 0.7443(3) 1.1585(2) 0.2682(2) 0.0327(6) Uani 1 1 d . . . . .
H00W H 0.707732 1.206362 0.286962 0.039 Uiso 1 1 calc R U . . .
C00X C 0.8123(3) 0.6356(2) 0.5040(2) 0.0312(6) Uani 1 1 d . . . . .
C00Y C 0.7853(3) 1.1762(2) 0.1958(2) 0.0342(6) Uani 1 1 d . . . . .
C00Z C 0.6972(3) 1.0521(2) 0.3865(2) 0.0320(6) Uani 1 1 d . . . . .
H00A H 0.703159 1.120741 0.416804 0.048 Uiso 1 1 calc R U . . .
H00B H 0.746665 1.017353 0.431076 0.048 Uiso 1 1 calc R U . . .
H00C H 0.604332 1.004853 0.358755 0.048 Uiso 1 1 calc R U . . .
C010 C 0.1260(3) 0.6486(2) 0.0722(2) 0.0359(7) Uani 1 1 d . . . . .
H010 H 0.042529 0.603932 0.028814 0.043 Uiso 1 1 calc R U . . .
C011 C 0.3927(3) 1.1316(2) 0.2731(2) 0.0316(6) Uani 1 1 d . . . . .
C012 C 0.8419(3) 1.1067(2) 0.1709(2) 0.0343(6) Uani 1 1 d . . . . .
H012 H 0.869598 1.117124 0.121041 0.041 Uiso 1 1 calc R U . . .
C013 C 0.8850(3) 0.5978(3) 0.2898(2) 0.0358(7) Uani 1 1 d . . . . .
H01A H 0.876801 0.530420 0.256137 0.054 Uiso 1 1 calc R U . . .
H01B H 0.975887 0.648613 0.308795 0.054 Uiso 1 1 calc R U . . .
H01C H 0.824162 0.629256 0.250751 0.054 Uiso 1 1 calc R U . . .
C014 C 0.7964(3) 0.5334(3) 0.5270(2) 0.0360(6) Uani 1 1 d . . . . .
H014 H 0.777095 0.518739 0.579633 0.043 Uiso 1 1 calc R U . . .
C015 C 0.9248(3) 0.9517(3) 0.1889(2) 0.0372(7) Uani 1 1 d . . . . .
H01D H 0.910807 0.950691 0.124550 0.056 Uiso 1 1 calc R U . . .
H01E H 0.886346 0.878226 0.198822 0.056 Uiso 1 1 calc R U . . .
H01F H 1.019776 0.980246 0.225224 0.056 Uiso 1 1 calc R U . . .
C016 C 0.1149(3) 0.4879(3) 0.2294(2) 0.0375(7) Uani 1 1 d . . . . .
H01G H 0.076634 0.433287 0.261328 0.056 Uiso 1 1 calc R U . . .
H01H H 0.050164 0.520857 0.198620 0.056 Uiso 1 1 calc R U . . .
H01I H 0.194351 0.543623 0.273137 0.056 Uiso 1 1 calc R U . . .
C017 C 0.4875(3) 0.5816(3) 0.3597(2) 0.0357(6) Uani 1 1 d . . . . .
C018 C 0.5926(3) 0.7673(3) 0.1043(2) 0.0338(6) Uani 1 1 d . . . . .
C019 C 0.4276(3) 1.2480(3) 0.3113(2) 0.0412(7) Uani 1 1 d . . . . .
H01J H 0.513890 1.290662 0.310314 0.062 Uiso 1 1 calc R U . . .
H01K H 0.431408 1.253880 0.373837 0.062 Uiso 1 1 calc R U . . .
H01L H 0.360236 1.275293 0.274493 0.062 Uiso 1 1 calc R U . . .
C01A C 0.8078(3) 0.4520(2) 0.4753(2) 0.0365(7) Uani 1 1 d . . . . .
C01B C 0.1591(3) 0.7553(3) 0.0973(2) 0.0365(7) Uani 1 1 d . . . . .
H01M H 0.100691 0.793250 0.073887 0.044 Uiso 1 1 calc R U . . .
C01C C 0.5030(3) 0.8085(3) 0.4081(2) 0.0344(6) Uani 1 1 d . . . . .
C01D C 0.4351(4) 0.9736(3) 0.0865(2) 0.0388(7) Uani 1 1 d . . . . .
H01N H 0.444099 1.034437 0.053488 0.058 Uiso 1 1 calc R U . . .
H01O H 0.367604 0.908325 0.045202 0.058 Uiso 1 1 calc R U . . .
H01P H 0.519837 0.962362 0.110484 0.058 Uiso 1 1 calc R U . . .
C01E C 0.5469(3) 0.5548(3) 0.1825(2) 0.0385(7) Uani 1 1 d . . . . .
C01F C 0.1313(3) 0.1555(3) 0.0718(2) 0.0388(7) Uani 1 1 d . . . . .
H01Q H 0.195056 0.140713 0.049388 0.058 Uiso 1 1 calc R U . . .
H01R H 0.041416 0.117042 0.027926 0.058 Uiso 1 1 calc R U . . .
H01S H 0.140776 0.131133 0.130087 0.058 Uiso 1 1 calc R U . . .
C01G C 0.2803(4) 0.5115(3) -0.0279(2) 0.0418(7) Uani 1 1 d . . . . .
H01T H 0.302171 0.465427 -0.065612 0.063 Uiso 1 1 calc R U . . .
H01U H 0.359549 0.573856 0.006793 0.063 Uiso 1 1 calc R U . . .
H01V H 0.211948 0.536454 -0.066704 0.063 Uiso 1 1 calc R U . . .
C01H C 0.7651(4) 1.2648(3) 0.1435(2) 0.0423(7) Uani 1 1 d . . . . .
H01W H 0.830564 1.286076 0.114964 0.064 Uiso 1 1 calc R U . . .
H01X H 0.775663 1.327039 0.184853 0.064 Uiso 1 1 calc R U . . .
H01Y H 0.675975 1.238993 0.096616 0.064 Uiso 1 1 calc R U . . .
C01I C 0.8049(4) 0.7229(3) 0.5637(2) 0.0421(7) Uani 1 1 d . . . . .
H01Z H 0.768437 0.691166 0.607762 0.063 Uiso 1 1 calc R U . . .
H011 H 0.747612 0.758265 0.526309 0.063 Uiso 1 1 calc R U . . .
H013 H 0.893670 0.776184 0.595811 0.063 Uiso 1 1 calc R U . . .
C01J C 0.2103(3) 0.8520(3) 0.3081(2) 0.0396(7) Uani 1 1 d . . . . .
H015 H 0.217393 0.880690 0.368258 0.059 Uiso 1 1 calc R U . . .
H016 H 0.244440 0.792475 0.312686 0.059 Uiso 1 1 calc R U . . .
H017 H 0.117428 0.825518 0.266907 0.059 Uiso 1 1 calc R U . . .
C01K C 0.7900(4) 0.3425(3) 0.5020(3) 0.0522(10) Uani 1 1 d . . . . .
H018 H 0.807590 0.348567 0.567069 0.078 Uiso 1 1 calc R U . . .
H019 H 0.851790 0.313751 0.488373 0.078 Uiso 1 1 calc R U . . .
H020 H 0.699155 0.293764 0.467904 0.078 Uiso 1 1 calc R U . . .

loop_
_atom_site_aniso_label
_atom_site_aniso_U_11
_atom_site_aniso_U_22
_atom_site_aniso_U_33
_atom_site_aniso_U_23
_atom_site_aniso_U_13
_atom_site_aniso_U_12
Ni01 0.0191(2) 0.0271(2) 0.0302(3) 0.00456(19) 0.00889(19) 0.00847(18)
Ni02 0.0210(2) 0.0332(3) 0.0299(3) 0.00004(19) 0.00981(19) 0.01015(19)
Si03 0.0187(3) 0.0270(4) 0.0286(4) 0.0011(3) 0.0072(3) 0.0089(3)
Si04 0.0182(3) 0.0241(3) 0.0314(4) 0.0032(3) 0.0077(3) 0.0081(3)
O005 0.0501(14) 0.0312(12) 0.0595(15) 0.0172(11) 0.0243(12) 0.0151(10)
N006 0.0215(11) 0.0241(11) 0.0307(11) 0.0022(9) 0.0099(9) 0.0091(9)
O007 0.0512(14) 0.0614(16) 0.0462(13) 0.0196(12) 0.0279(12) 0.0299(13)
O008 0.0515(14) 0.0484(14) 0.0405(12) -0.0029(10) 0.0220(11) 0.0179(11)
N009 0.0198(10) 0.0255(11) 0.0333(12) 0.0043(9) 0.0094(9) 0.0086(9)
N00A 0.0220(11) 0.0291(12) 0.0308(11) 0.0027(9) 0.0075(9) 0.0103(9)
O00B 0.0470(14) 0.0341(12) 0.0610(15) 0.0029(11) 0.0224(12) 0.0178(10)
N00C 0.0223(11) 0.0278(11) 0.0316(12) 0.0020(9) 0.0067(9) 0.0095(9)
C00D 0.0194(12) 0.0265(13) 0.0277(13) 0.0010(10) 0.0057(10) 0.0075(10)
C00E 0.0193(12) 0.0338(14) 0.0280(13) 0.0005(11) 0.0074(10) 0.0081(11)
C00F 0.0208(12) 0.0295(14) 0.0356(14) 0.0012(11) 0.0081(11) 0.0120(11)
C00G 0.0216(12) 0.0281(13) 0.0321(14) 0.0029(11) 0.0070(11) 0.0107(10)
C00H 0.0178(11) 0.0265(13) 0.0318(13) 0.0045(10) 0.0080(10) 0.0092(10)
C00I 0.0240(13) 0.0334(14) 0.0283(13) 0.0026(11) 0.0101(11) 0.0083(11)
C00J 0.0224(13) 0.0270(13) 0.0349(14) 0.0019(11) 0.0084(11) 0.0074(10)
C00K 0.0229(13) 0.0353(15) 0.0369(15) 0.0060(12) 0.0122(11) 0.0150(11)
C00L 0.0245(13) 0.0338(15) 0.0314(14) 0.0074(11) 0.0094(11) 0.0080(11)
C00M 0.0202(12) 0.0253(13) 0.0351(14) 0.0041(11) 0.0085(11) 0.0067(10)
C00N 0.0226(13) 0.0303(14) 0.0336(14) 0.0031(11) 0.0049(11) 0.0108(11)
C00O 0.0253(13) 0.0314(14) 0.0323(14) 0.0035(11) 0.0095(11) 0.0119(11)
C00P 0.0283(14) 0.0401(16) 0.0350(15) 0.0028(12) 0.0123(12) 0.0184(12)
C00Q 0.0192(12) 0.0291(13) 0.0342(14) 0.0012(11) 0.0068(11) 0.0085(10)
C00R 0.0251(13) 0.0356(15) 0.0324(14) -0.0004(11) 0.0110(11) 0.0117(11)
C00S 0.0202(12) 0.0274(13) 0.0357(14) 0.0028(11) 0.0096(11) 0.0069(10)
C00T 0.0256(13) 0.0303(14) 0.0379(15) 0.0044(12) 0.0106(12) 0.0112(11)
C00U 0.0267(14) 0.0276(14) 0.0438(17) 0.0006(12) 0.0066(12) 0.0121(11)
C00V 0.0243(13) 0.0312(14) 0.0383(15) 0.0050(12) 0.0117(12) 0.0087(11)
C00W 0.0258(13) 0.0259(13) 0.0426(16) 0.0041(12) 0.0078(12) 0.0097(11)
C00X 0.0280(14) 0.0356(15) 0.0318(14) 0.0060(12) 0.0098(11) 0.0151(12)
C00Y 0.0264(14) 0.0281(14) 0.0412(16) 0.0075(12) 0.0069(12) 0.0065(11)
C00Z 0.0299(14) 0.0295(14) 0.0388(15) 0.0039(12) 0.0126(12) 0.0138(12)
C010 0.0251(14) 0.0320(15) 0.0380(16) -0.0004(12) -0.0020(12) 0.0094(12)
C011 0.0242(13) 0.0322(14) 0.0367(15) 0.0002(12) 0.0065(11) 0.0138(11)
C012 0.0288(14) 0.0345(15) 0.0395(16) 0.0107(12) 0.0147(12) 0.0083(12)
C013 0.0333(15) 0.0405(16) 0.0402(16) 0.0017(13) 0.0177(13) 0.0180(13)
C014 0.0298(15) 0.0399(16) 0.0370(16) 0.0128(13) 0.0099(12) 0.0124(13)
C015 0.0348(16) 0.0404(17) 0.0459(17) 0.0109(14) 0.0229(14) 0.0167(13)
C016 0.0343(16) 0.0419(17) 0.0384(16) 0.0016(13) 0.0200(13) 0.0100(13)
C017 0.0247(14) 0.0427(18) 0.0388(16) 0.0051(13) 0.0113(12) 0.0115(12)
C018 0.0276(14) 0.0426(17) 0.0361(15) 0.0041(13) 0.0145(12) 0.0166(13)
C019 0.0372(17) 0.0356(16) 0.0496(19) -0.0017(14) 0.0116(14) 0.0174(14)
C01A 0.0256(14) 0.0294(15) 0.0442(17) 0.0075(12) 0.0021(12) 0.0081(11)
C01B 0.0256(14) 0.0341(15) 0.0419(16) 0.0032(13) 0.0009(12) 0.0133(12)
C01C 0.0267(14) 0.0415(16) 0.0338(15) 0.0081(13) 0.0116(12) 0.0100(12)
C01D 0.0505(19) 0.0354(16) 0.0379(16) 0.0072(13) 0.0228(15) 0.0177(14)
C01E 0.0261(14) 0.0347(16) 0.0458(18) 0.0023(13) 0.0040(13) 0.0096(12)
C01F 0.0364(16) 0.0306(15) 0.0472(18) 0.0054(13) 0.0109(14) 0.0143(13)
C01G 0.052(2) 0.0366(16) 0.0342(16) 0.0029(13) 0.0219(15) 0.0061(14)
C01H 0.0419(18) 0.0337(16) 0.0488(19) 0.0125(14) 0.0130(15) 0.0133(14)
C01I 0.054(2) 0.0506(19) 0.0341(16) 0.0096(14) 0.0212(15) 0.0288(17)
C01J 0.0383(17) 0.0445(18) 0.0523(19) 0.0164(15) 0.0285(15) 0.0223(14)
C01K 0.047(2) 0.0362(18) 0.059(2) 0.0170(16) 0.0028(17) 0.0134(15)

loop_
_atom_type_symbol
_atom_type_description
_atom_type_scat_dispersion_real
_atom_type_scat_dispersion_imag
_atom_type_scat_source
C C 0.0181 0.0091 'International Tables Vol C Tables 4.2.6.8 and 6.1.1.4'
H H 0.0000 0.0000 'International Tables Vol C Tables 4.2.6.8 and 6.1.1.4'
N N 0.0311 0.0180 'International Tables Vol C Tables 4.2.6.8 and 6.1.1.4'
O O 0.0492 0.0322 'International Tables Vol C Tables 4.2.6.8 and 6.1.1.4'
Si Si 0.2541 0.3302 'International Tables Vol C Tables 4.2.6.8 and 6.1.1.4'
Ni Ni -3.0029 0.5091 'International Tables Vol C Tables 4.2.6.8 and 6.1.1.4'

loop_
_geom_angle_atom_site_label_1
_geom_angle_atom_site_label_2
_geom_angle_atom_site_label_3
_geom_angle
_geom_angle_site_symmetry_1
_geom_angle_site_symmetry_3
_geom_angle_publ_flag
C01C Ni01 C017 113.09(15) . . ?
C01C Ni01 Si03 107.89(10) . . ?
C017 Ni01 Si03 112.35(10) . . ?
C01C Ni01 Si04 105.55(10) . . ?
C017 Ni01 Si04 111.50(10) . . ?
Si03 Ni01 Si04 105.98(3) . . ?
C01C Ni01 Ni02 144.22(11) . . ?
C017 Ni01 Ni02 102.60(10) . . ?
Si03 Ni01 Ni02 57.79(2) . . ?
Si04 Ni01 Ni02 56.53(2) . . ?
C018 Ni02 C01E 119.56(15) . . ?
C018 Ni02 Si04 107.45(11) . . ?
C01E Ni02 Si04 109.75(10) . . ?
C018 Ni02 Si03 103.85(10) . . ?
C01E Ni02 Si03 109.75(11) . . ?
Si04 Ni02 Si03 105.51(3) . . ?
C018 Ni02 Ni01 141.87(10) . . ?
C01E Ni02 Ni01 98.45(12) . . ?
Si04 Ni02 Ni01 57.45(2) . . ?
Si03 Ni02 Ni01 56.33(2) . . ?
N00A Si03 N00C 88.84(11) . . ?
N00A Si03 Ni01 131.71(9) . . ?
N00C Si03 Ni01 126.24(9) . . ?
N00A Si03 Ni02 113.70(8) . . ?
N00C Si03 Ni02 136.20(9) . . ?
Ni01 Si03 Ni02 65.88(3) . . ?
N006 Si04 N009 88.61(11) . . ?
N006 Si04 Ni02 128.30(8) . . ?
N009 Si04 Ni02 123.85(9) . . ?
N006 Si04 Ni01 118.02(9) . . ?
N009 Si04 Ni01 137.90(8) . . ?
Ni02 Si04 Ni01 66.02(3) . . ?
C00Q N006 C00H 121.0(2) . . ?
C00Q N006 Si04 112.89(18) . . ?
C00H N006 Si04 126.07(18) . . ?
C00S N009 C00M 118.3(2) . . ?
C00S N009 Si04 112.33(19) . . ?
C00M N009 Si04 128.86(18) . . ?
C010 N00A C00D 120.2(2) . . ?
C010 N00A Si03 112.64(19) . . ?
C00D N00A Si03 126.91(18) . . ?
C01B N00C C00G 117.8(2) . . ?
C01B N00C Si03 111.94(19) . . ?
C00G N00C Si03 129.66(19) . . ?
C00I C00D C00E 120.6(3) . . ?
C00I C00D N00A 120.8(3) . . ?
C00E C00D N00A 118.6(2) . . ?
C00L C00E C00D 118.7(3) . . ?
C00L C00E C016 121.3(3) . . ?
C00D C00E C016 119.9(3) . . ?
C00U C00F C00H 118.1(3) . . ?
C00U C00F C013 120.7(3) . . ?
C00H C00F C013 121.2(3) . . ?
C00O C00G C00K 121.2(3) . . ?
C00O C00G N00C 119.9(3) . . ?
C00K C00G N00C 118.8(3) . . ?
C00X C00H C00F 121.7(3) . . ?
C00X C00H N006 119.3(2) . . ?
C00F C00H N006 118.9(3) . . ?
C00R C00I C00D 118.5(3) . . ?
C00R C00I C01G 119.8(3) . . ?
C00D C00I C01G 121.7(3) . . ?
C00W C00J C00M 118.2(3) . . ?
C00W C00J C00Z 119.6(3) . . ?
C00M C00J C00Z 122.2(3) . . ?
C00P C00K C00G 118.1(3) . . ?
C00P C00K C01J 120.6(3) . . ?
C00G C00K C01J 121.3(3) . . ?
C00N C00L C00E 121.9(3) . . ?
C00N C00L H00L 119.0 . . ?
C00E C00L H00L 119.0 . . ?
C00J C00M C00V 121.2(3) . . ?
C00J C00M N009 120.0(3) . . ?
C00V C00M N009 118.8(2) . . ?
C00R C00N C00L 118.3(3) . . ?
C00R C00N C01F 120.4(3) . . ?
C00L C00N C01F 121.3(3) . . ?
C00T C00O C00G 118.3(3) . . ?
C00T C00O C01D 119.7(3) . . ?
C00G C00O C01D 122.0(3) . . ?
C011 C00P C00K 122.2(3) . . ?
C011 C00P H00P 118.9 . . ?
C00K C00P H00P 118.9 . . ?
C00S C00Q N006 113.0(2) . . ?
C00S C00Q H00Q 123.5 . . ?
N006 C00Q H00Q 123.5 . . ?
C00N C00R C00I 122.0(3) . . ?
C00N C00R H00R 119.0 . . ?
C00I C00R H00R 119.0 . . ?
C00Q C00S N009 113.2(2) . . ?
C00Q C00S H00S 123.4 . . ?
N009 C00S H00S 123.4 . . ?
C011 C00T C00O 122.2(3) . . ?
C011 C00T H00T 118.9 . . ?
C00O C00T H00T 118.9 . . ?
C01A C00U C00F 121.9(3) . . ?
C01A C00U H00U 119.1 . . ?
C00F C00U H00U 119.1 . . ?
C012 C00V C00M 118.3(3) . . ?
C012 C00V C015 120.0(3) . . ?
C00M C00V C015 121.7(3) . . ?
C00Y C00W C00J 122.3(3) . . ?
C00Y C00W H00W 118.9 . . ?
C00J C00W H00W 118.9 . . ?
C014 C00X C00H 117.8(3) . . ?
C014 C00X C01I 120.6(3) . . ?
C00H C00X C01I 121.6(3) . . ?
C00W C00Y C012 117.9(3) . . ?
C00W C00Y C01H 121.3(3) . . ?
C012 C00Y C01H 120.8(3) . . ?
C00J C00Z H00A 109.5 . . ?
C00J C00Z H00B 109.5 . . ?
H00A C00Z H00B 109.5 . . ?
C00J C00Z H00C 109.5 . . ?
H00A C00Z H00C 109.5 . . ?
H00B C00Z H00C 109.5 . . ?
C01B C010 N00A 113.0(3) . . ?
C01B C010 H010 123.5 . . ?
N00A C010 H010 123.5 . . ?
C00T C011 C00P 117.9(3) . . ?
C00T C011 C019 120.6(3) . . ?
C00P C011 C019 121.4(3) . . ?
C00V C012 C00Y 122.0(3) . . ?
C00V C012 H012 119.0 . . ?
C00Y C012 H012 119.0 . . ?
C00F C013 H01A 109.5 . . ?
C00F C013 H01B 109.5 . . ?
H01A C013 H01B 109.5 . . ?
C00F C013 H01C 109.5 . . ?
H01A C013 H01C 109.5 . . ?
H01B C013 H01C 109.5 . . ?
C01A C014 C00X 122.1(3) . . ?
C01A C014 H014 118.9 . . ?
C00X C014 H014 118.9 . . ?
C00V C015 H01D 109.5 . . ?
C00V C015 H01E 109.5 . . ?
H01D C015 H01E 109.5 . . ?
C00V C015 H01F 109.5 . . ?
H01D C015 H01F 109.5 . . ?
H01E C015 H01F 109.5 . . ?
C00E C016 H01G 109.5 . . ?
C00E C016 H01H 109.5 . . ?
H01G C016 H01H 109.5 . . ?
C00E C016 H01I 109.5 . . ?
H01G C016 H01I 109.5 . . ?
H01H C016 H01I 109.5 . . ?
O005 C017 Ni01 176.6(3) . . ?
O007 C018 Ni02 177.1(3) . . ?
C011 C019 H01J 109.5 . . ?
C011 C019 H01K 109.5 . . ?
H01J C019 H01K 109.5 . . ?
C011 C019 H01L 109.5 . . ?
H01J C019 H01L 109.5 . . ?
H01K C019 H01L 109.5 . . ?
C00U C01A C014 118.3(3) . . ?
C00U C01A C01K 120.9(3) . . ?
C014 C01A C01K 120.8(3) . . ?
C010 C01B N00C 113.6(3) . . ?
C010 C01B H01M 123.2 . . ?
N00C C01B H01M 123.2 . . ?
O008 C01C Ni01 175.8(3) . . ?
C00O C01D H01N 109.5 . . ?
C00O C01D H01O 109.5 . . ?
H01N C01D H01O 109.5 . . ?
C00O C01D H01P 109.5 . . ?
H01N C01D H01P 109.5 . . ?
H01O C01D H01P 109.5 . . ?
O00B C01E Ni02 178.3(3) . . ?
C00N C01F H01Q 109.5 . . ?
C00N C01F H01R 109.5 . . ?
H01Q C01F H01R 109.5 . . ?
C00N C01F H01S 109.5 . . ?
H01Q C01F H01S 109.5 . . ?
H01R C01F H01S 109.5 . . ?
C00I C01G H01T 109.5 . . ?
C00I C01G H01U 109.5 . . ?
H01T C01G H01U 109.5 . . ?
C00I C01G H01V 109.5 . . ?
H01T C01G H01V 109.5 . . ?
H01U C01G H01V 109.5 . . ?
C00Y C01H H01W 109.5 . . ?
C00Y C01H H01X 109.5 . . ?
H01W C01H H01X 109.5 . . ?
C00Y C01H H01Y 109.5 . . ?
H01W C01H H01Y 109.5 . . ?
H01X C01H H01Y 109.5 . . ?
C00X C01I H01Z 109.5 . . ?
C00X C01I H011 109.5 . . ?
H01Z C01I H011 109.5 . . ?
C00X C01I H013 109.5 . . ?
H01Z C01I H013 109.5 . . ?
H011 C01I H013 109.5 . . ?
C00K C01J H015 109.5 . . ?
C00K C01J H016 109.5 . . ?
H015 C01J H016 109.5 . . ?
C00K C01J H017 109.5 . . ?
H015 C01J H017 109.5 . . ?
H016 C01J H017 109.5 . . ?
C01A C01K H018 109.5 . . ?
C01A C01K H019 109.5 . . ?
H018 C01K H019 109.5 . . ?
C01A C01K H020 109.5 . . ?
H018 C01K H020 109.5 . . ?
H019 C01K H020 109.5 . . ?

loop_
_geom_bond_atom_site_label_1
_geom_bond_atom_site_label_2
_geom_bond_distance
_geom_bond_site_symmetry_2
_geom_bond_publ_flag
Ni01 C01C 1.775(3) . ?
Ni01 C017 1.825(3) . ?
Ni01 Si03 2.2619(8) . ?
Ni01 Si04 2.2883(8) . ?
Ni01 Ni02 2.4806(7) . ?
Ni02 C018 1.764(3) . ?
Ni02 C01E 1.822(3) . ?
Ni02 Si04 2.2647(9) . ?
Ni02 Si03 2.2996(8) . ?
Si03 N00A 1.743(2) . ?
Si03 N00C 1.747(2) . ?
Si04 N006 1.742(2) . ?
Si04 N009 1.746(2) . ?
O005 C017 1.124(4) . ?
N006 C00Q 1.389(4) . ?
N006 C00H 1.433(3) . ?
O007 C018 1.140(4) . ?
O008 C01C 1.147(4) . ?
N009 C00S 1.395(4) . ?
N009 C00M 1.439(4) . ?
N00A C010 1.387(4) . ?
N00A C00D 1.437(4) . ?
O00B C01E 1.149(4) . ?
N00C C01B 1.392(4) . ?
N00C C00G 1.437(4) . ?
C00D C00I 1.398(4) . ?
C00D C00E 1.399(4) . ?
C00E C00L 1.389(4) . ?
C00E C016 1.508(4) . ?
C00F C00U 1.392(4) . ?
C00F C00H 1.400(4) . ?
C00F C013 1.503(4) . ?
C00G C00O 1.400(4) . ?
C00G C00K 1.403(4) . ?
C00H C00X 1.396(4) . ?
C00I C00R 1.395(4) . ?
C00I C01G 1.502(4) . ?
C00J C00W 1.394(4) . ?
C00J C00M 1.396(4) . ?
C00J C00Z 1.506(4) . ?
C00K C00P 1.395(4) . ?
C00K C01J 1.505(4) . ?
C00L C00N 1.386(4) . ?
C00L H00L 0.9500 . ?
C00M C00V 1.404(4) . ?
C00N C00R 1.382(4) . ?
C00N C01F 1.514(4) . ?
C00O C00T 1.394(4) . ?
C00O C01D 1.508(4) . ?
C00P C011 1.392(5) . ?
C00P H00P 0.9500 . ?
C00Q C00S 1.345(4) . ?
C00Q H00Q 0.9500 . ?
C00R H00R 0.9500 . ?
C00S H00S 0.9500 . ?
C00T C011 1.388(4) . ?
C00T H00T 0.9500 . ?
C00U C01A 1.389(5) . ?
C00U H00U 0.9500 . ?
C00V C012 1.390(4) . ?
C00V C015 1.508(4) . ?
C00W C00Y 1.388(5) . ?
C00W H00W 0.9500 . ?
C00X C014 1.393(4) . ?
C00X C01I 1.503(4) . ?
C00Y C012 1.394(4) . ?
C00Y C01H 1.503(4) . ?
C00Z H00A 0.9800 . ?
C00Z H00B 0.9800 . ?
C00Z H00C 0.9800 . ?
C010 C01B 1.345(4) . ?
C010 H010 0.9500 . ?
C011 C019 1.506(4) . ?
C012 H012 0.9500 . ?
C013 H01A 0.9800 . ?
C013 H01B 0.9800 . ?
C013 H01C 0.9800 . ?
C014 C01A 1.391(5) . ?
C014 H014 0.9500 . ?
C015 H01D 0.9800 . ?
C015 H01E 0.9800 . ?
C015 H01F 0.9800 . ?
C016 H01G 0.9800 . ?
C016 H01H 0.9800 . ?
C016 H01I 0.9800 . ?
C019 H01J 0.9800 . ?
C019 H01K 0.9800 . ?
C019 H01L 0.9800 . ?
C01A C01K 1.503(4) . ?
C01B H01M 0.9500 . ?
C01D H01N 0.9800 . ?
C01D H01O 0.9800 . ?
C01D H01P 0.9800 . ?
C01F H01Q 0.9800 . ?
C01F H01R 0.9800 . ?
C01F H01S 0.9800 . ?
C01G H01T 0.9800 . ?
C01G H01U 0.9800 . ?
C01G H01V 0.9800 . ?
C01H H01W 0.9800 . ?
C01H H01X 0.9800 . ?
C01H H01Y 0.9800 . ?
C01I H01Z 0.9800 . ?
C01I H011 0.9800 . ?
C01I H013 0.9800 . ?
C01J H015 0.9800 . ?
C01J H016 0.9800 . ?
C01J H017 0.9800 . ?
C01K H018 0.9800 . ?
C01K H019 0.9800 . ?
C01K H020 0.9800 . ?

loop_
_geom_torsion_atom_site_label_1
_geom_torsion_atom_site_label_2
_geom_torsion_atom_site_label_3
_geom_torsion_atom_site_label_4
_geom_torsion
_geom_torsion_site_symmetry_1
_geom_torsion_site_symmetry_2
_geom_torsion_site_symmetry_3
_geom_torsion_site_symmetry_4
_geom_torsion_publ_flag
N009 Si04 N006 C00Q 0.2(2) . . . . ?
Ni02 Si04 N006 C00Q 133.86(17) . . . . ?
Ni01 Si04 N006 C00Q -145.71(17) . . . . ?
N009 Si04 N006 C00H -179.9(2) . . . . ?
Ni02 Si04 N006 C00H -46.2(3) . . . . ?
Ni01 Si04 N006 C00H 34.2(2) . . . . ?
N006 Si04 N009 C00S 0.3(2) . . . . ?
Ni02 Si04 N009 C00S -136.65(17) . . . . ?
Ni01 Si04 N009 C00S 132.64(17) . . . . ?
N006 Si04 N009 C00M 171.4(2) . . . . ?
Ni02 Si04 N009 C00M 34.5(3) . . . . ?
Ni01 Si04 N009 C00M -56.2(3) . . . . ?
N00C Si03 N00A C010 0.6(2) . . . . ?
Ni01 Si03 N00A C010 141.27(19) . . . . ?
Ni02 Si03 N00A C010 -140.7(2) . . . . ?
N00C Si03 N00A C00D -173.8(2) . . . . ?
Ni01 Si03 N00A C00D -33.0(3) . . . . ?
Ni02 Si03 N00A C00D 45.0(3) . . . . ?
N00A Si03 N00C C01B -0.1(2) . . . . ?
Ni01 Si03 N00C C01B -144.20(19) . . . . ?
Ni02 Si03 N00C C01B 123.9(2) . . . . ?
N00A Si03 N00C C00G 170.9(3) . . . . ?
Ni01 Si03 N00C C00G 26.7(3) . . . . ?
Ni02 Si03 N00C C00G -65.1(3) . . . . ?
C010 N00A C00D C00I 92.0(3) . . . . ?
Si03 N00A C00D C00I -94.1(3) . . . . ?
C010 N00A C00D C00E -86.8(3) . . . . ?
Si03 N00A C00D C00E 87.1(3) . . . . ?
C00I C00D C00E C00L 1.8(4) . . . . ?
N00A C00D C00E C00L -179.4(2) . . . . ?
C00I C00D C00E C016 -176.2(3) . . . . ?
N00A C00D C00E C016 2.6(4) . . . . ?
C01B N00C C00G C00O -95.6(3) . . . . ?
Si03 N00C C00G C00O 93.9(3) . . . . ?
C01B N00C C00G C00K 81.3(3) . . . . ?
Si03 N00C C00G C00K -89.2(3) . . . . ?
C00U C00F C00H C00X 2.0(4) . . . . ?
C013 C00F C00H C00X -176.5(3) . . . . ?
C00U C00F C00H N006 -178.4(2) . . . . ?
C013 C00F C00H N006 3.2(4) . . . . ?
C00Q N006 C00H C00X 88.2(3) . . . . ?
Si04 N006 C00H C00X -91.6(3) . . . . ?
C00Q N006 C00H C00F -91.4(3) . . . . ?
Si04 N006 C00H C00F 88.7(3) . . . . ?
C00E C00D C00I C00R -1.7(4) . . . . ?
N00A C00D C00I C00R 179.6(2) . . . . ?
C00E C00D C00I C01G 177.2(3) . . . . ?
N00A C00D C00I C01G -1.6(4) . . . . ?
C00O C00G C00K C00P -1.4(4) . . . . ?
N00C C00G C00K C00P -178.2(2) . . . . ?
C00O C00G C00K C01J 176.7(3) . . . . ?
N00C C00G C00K C01J -0.1(4) . . . . ?
C00D C00E C00L C00N -0.7(4) . . . . ?
C016 C00E C00L C00N 177.3(3) . . . . ?
C00W C00J C00M C00V -2.1(4) . . . . ?
C00Z C00J C00M C00V 175.3(3) . . . . ?
C00W C00J C00M N009 177.3(2) . . . . ?
C00Z C00J C00M N009 -5.3(4) . . . . ?
C00S N009 C00M C00J -107.7(3) . . . . ?
Si04 N009 C00M C00J 81.7(3) . . . . ?
C00S N009 C00M C00V 71.7(3) . . . . ?
Si04 N009 C00M C00V -98.9(3) . . . . ?
C00E C00L C00N C00R -0.6(4) . . . . ?
C00E C00L C00N C01F -179.0(3) . . . . ?
C00K C00G C00O C00T -0.3(4) . . . . ?
N00C C00G C00O C00T 176.5(2) . . . . ?
C00K C00G C00O C01D 179.9(3) . . . . ?
N00C C00G C00O C01D -3.3(4) . . . . ?
C00G C00K C00P C011 1.5(4) . . . . ?
C01J C00K C00P C011 -176.5(3) . . . . ?
C00H N006 C00Q C00S 179.5(2) . . . . ?
Si04 N006 C00Q C00S -0.6(3) . . . . ?
C00L C00N C00R C00I 0.7(4) . . . . ?
C01F C00N C00R C00I 179.2(3) . . . . ?
C00D C00I C00R C00N 0.4(4) . . . . ?
C01G C00I C00R C00N -178.5(3) . . . . ?
N006 C00Q C00S N009 0.8(4) . . . . ?
C00M N009 C00S C00Q -172.8(3) . . . . ?
Si04 N009 C00S C00Q -0.6(3) . . . . ?
C00G C00O C00T C011 1.9(4) . . . . ?
C01D C00O C00T C011 -178.3(3) . . . . ?
C00H C00F C00U C01A 0.4(4) . . . . ?
C013 C00F C00U C01A 178.9(3) . . . . ?
C00J C00M C00V C012 -0.2(4) . . . . ?
N009 C00M C00V C012 -179.6(3) . . . . ?
C00J C00M C00V C015 179.6(3) . . . . ?
N009 C00M C00V C015 0.2(4) . . . . ?
C00M C00J C00W C00Y 3.1(4) . . . . ?
C00Z C00J C00W C00Y -174.4(3) . . . . ?
C00F C00H C00X C014 -3.1(4) . . . . ?
N006 C00H C00X C014 177.2(2) . . . . ?
C00F C00H C00X C01I 176.2(3) . . . . ?
N006 C00H C00X C01I -3.4(4) . . . . ?
C00J C00W C00Y C012 -1.7(4) . . . . ?
C00J C00W C00Y C01H 176.1(3) . . . . ?
C00D N00A C010 C01B 173.8(3) . . . . ?
Si03 N00A C010 C01B -0.9(4) . . . . ?
C00O C00T C011 C00P -1.8(4) . . . . ?
C00O C00T C011 C019 179.6(3) . . . . ?
C00K C00P C011 C00T 0.0(4) . . . . ?
C00K C00P C011 C019 178.6(3) . . . . ?
C00M C00V C012 C00Y 1.6(5) . . . . ?
C015 C00V C012 C00Y -178.1(3) . . . . ?
C00W C00Y C012 C00V -0.7(5) . . . . ?
C01H C00Y C012 C00V -178.5(3) . . . . ?
C00H C00X C014 C01A 1.9(4) . . . . ?
C01I C00X C014 C01A -177.4(3) . . . . ?
C00F C00U C01A C014 -1.6(4) . . . . ?
C00F C00U C01A C01K 178.8(3) . . . . ?
C00X C014 C01A C00U 0.4(5) . . . . ?
C00X C014 C01A C01K 180.0(3) . . . . ?
N00A C010 C01B N00C 0.9(4) . . . . ?
C00G N00C C01B C010 -172.5(3) . . . . ?
Si03 N00C C01B C010 -0.4(4) . . . . ?
